data_7109777
loop_
_publ_author_name
'Baglai, Iaroslav'
'Maraval, Val\'erie'
'Bijani, Christian'
'Saffon-Merceron, Nathalie'
'Voitenko, Zoia'
'Volovenko, Yulian M.'
'Chauvin, Remi'

_publ_section_title
;
 Enhanced \p-frustration in carbo-benzenic chromophores
;
_journal_coden_ASTM CHCOFS
_journal_issue 75
_journal_name_full
;
 Chemical Communications (Cambridge, United Kingdom)
;
_journal_page_first 8374
_journal_page_last 8376
_journal_paper_doi 10.1039/c3cc43204a
_journal_volume 49
_journal_year 2013
_chemical_formula_sum 'C79.5 H51.5 Cl6.5 N2'
_chemical_formula_weight 1265.15
_space_group_IT_number 2
_symmetry_cell_setting triclinic
_symmetry_space_group_name_Hall '-P 1'
_symmetry_space_group_name_H-M 'P -1'
_atom_sites_solution_hydrogens geom
_atom_sites_solution_primary direct
_atom_sites_solution_secondary difmap
_audit_creation_method SHELXL-97
_cell_angle_alpha 80.329(19)
_cell_angle_beta 78.847(18)
_cell_angle_gamma 74.329(18)
_cell_formula_units_Z 2
_cell_length_a 12.939(6)
_cell_length_b 15.040(7)
_cell_length_c 18.094(8)
_cell_measurement_reflns_used 2546
_cell_measurement_temperature 193(2)
_cell_measurement_theta_max 18.24
_cell_measurement_theta_min 2.44
_cell_volume 3301(3)
_computing_cell_refinement 'Bruker SAINT'
_computing_data_collection 'Bruker APEX2'
_computing_data_reduction 'Bruker SAINT'
_computing_molecular_graphics 'Bruker SHELXTL'
_computing_publication_material 'Bruker SHELXTL'
_computing_structure_refinement 'SHELXL-97 (Sheldrick, 2008)'
_computing_structure_solution 'SHELXS-97 (Sheldrick, 2008)'
_diffrn_ambient_temperature 193(2)
_diffrn_measured_fraction_theta_full 0.989
_diffrn_measured_fraction_theta_max 0.989
_diffrn_measurement_device_type 'Bruker kappa APEX-II CCD Quazar'
_diffrn_measurement_method 'phi and omega scans'
_diffrn_radiation_monochromator graphite
_diffrn_radiation_source 'fine-focus sealed tube'
_diffrn_radiation_type MoK\a
_diffrn_radiation_wavelength 0.71073
_diffrn_reflns_av_R_equivalents 0.1520
_diffrn_reflns_av_sigmaI/netI 0.1539
_diffrn_reflns_limit_h_max 15
_diffrn_reflns_limit_h_min -15
_diffrn_reflns_limit_k_max 17
_diffrn_reflns_limit_k_min -17
_diffrn_reflns_limit_l_max 21
_diffrn_reflns_limit_l_min -21
_diffrn_reflns_number 63465
_diffrn_reflns_theta_full 24.41
_diffrn_reflns_theta_max 24.41
_diffrn_reflns_theta_min 5.10
_exptl_absorpt_coefficient_mu 0.327
_exptl_absorpt_correction_T_max 0.9935
_exptl_absorpt_correction_T_min 0.9316
_exptl_absorpt_correction_type multi-scan
_exptl_absorpt_process_details 'SADABS (Bruker-AXS)'
_exptl_crystal_colour red
_exptl_crystal_density_diffrn 1.273
_exptl_crystal_density_method 'not measured'
_exptl_crystal_description needle
_exptl_crystal_F_000 1306
_exptl_crystal_size_max 0.22
_exptl_crystal_size_mid 0.03
_exptl_crystal_size_min 0.02
_refine_diff_density_max 0.809
_refine_diff_density_min -0.373
_refine_diff_density_rms 0.065
_refine_ls_extinction_method none
_refine_ls_goodness_of_fit_ref 0.989
_refine_ls_hydrogen_treatment constr
_refine_ls_matrix_type full
_refine_ls_number_parameters 887
_refine_ls_number_reflns 10737
_refine_ls_number_restraints 157
_refine_ls_restrained_S_all 1.017
_refine_ls_R_factor_all 0.2177
_refine_ls_R_factor_gt 0.0884
_refine_ls_shift/su_max 0.001
_refine_ls_shift/su_mean 0.000
_refine_ls_structure_factor_coef Fsqd
_refine_ls_weighting_details 'calc w=1/[\s^2^(Fo^2^)+(0.1513P)^2^+0.0000P] where P=(Fo^2^+2Fc^2^)/3'
_refine_ls_weighting_scheme calc
_refine_ls_wR_factor_gt 0.2237
_refine_ls_wR_factor_ref 0.2965
_reflns_number_gt 4304
_reflns_number_total 10737
_reflns_threshold_expression >2sigma(I)
_cod_data_source_file chauvin-c3cc43204a.txt
_cod_data_source_block 8
_cod_original_sg_symbol_H-M P-1
_cod_original_formula_sum 'C79.50 H51.50 Cl6.50 N2'
_cod_database_code 7109777

loop_
_symmetry_equiv_pos_as_xyz
'x, y, z'
'-x, -y, -z'

loop_
_atom_site_label
_atom_site_type_symbol
_atom_site_fract_x
_atom_site_fract_y
_atom_site_fract_z
_atom_site_U_iso_or_equiv
_atom_site_adp_type
_atom_site_occupancy
_atom_site_symmetry_multiplicity
_atom_site_calc_flag
_atom_site_refinement_flags
_atom_site_disorder_assembly
_atom_site_disorder_group
Cl1 Cl 1.25436(14) 0.83529(15) 1.00930(10) 0.0750(6) Uani 1 1 d . . .
Cl2 Cl 0.73980(14) 1.17979(11) 0.47909(9) 0.0596(5) Uani 1 1 d . . .
N1 N 1.2145(4) 0.7526(4) 1.2620(3) 0.0621(15) Uani 1 1 d . . .
N2 N 0.6532(4) 1.1086(4) 0.2682(3) 0.0557(14) Uani 1 1 d . . .
C1 C 1.0327(5) 0.8284(4) 0.9645(3) 0.0504(16) Uani 1 1 d . . .
C2 C 0.9682(5) 0.7809(5) 0.9418(3) 0.0507(16) Uani 1 1 d . . .
C3 C 0.9133(5) 0.7335(5) 0.9257(3) 0.0500(16) Uani 1 1 d . . .
C4 C 0.8539(5) 0.6789(4) 0.9078(3) 0.0490(16) Uani 1 1 d . . .
C5 C 0.8130(5) 0.7044(4) 0.8399(4) 0.0512(16) Uani 1 1 d . . .
C6 C 0.7764(5) 0.7297(4) 0.7806(4) 0.0520(17) Uani 1 1 d . . .
C7 C 0.7364(5) 0.7631(4) 0.7121(3) 0.0483(16) Uani 1 1 d . . .
C8 C 0.7608(5) 0.8421(5) 0.6701(3) 0.0487(16) Uani 1 1 d . . .
C9 C 0.7863(5) 0.9085(5) 0.6288(4) 0.0497(16) Uani 1 1 d . . .
C10 C 0.8108(5) 0.9813(4) 0.5753(3) 0.0448(15) Uani 1 1 d . . .
C11 C 0.8784(5) 1.0308(5) 0.5902(3) 0.0504(16) Uani 1 1 d . . .
C12 C 0.9427(5) 1.0697(4) 0.6050(3) 0.0486(16) Uani 1 1 d . . .
C13 C 1.0133(5) 1.1150(4) 0.6229(4) 0.0522(16) Uani 1 1 d . . .
C14 C 1.0490(5) 1.0889(4) 0.6935(4) 0.0485(16) Uani 1 1 d . . .
C15 C 1.0779(5) 1.0679(4) 0.7557(4) 0.0491(16) Uani 1 1 d . . .
C16 C 1.1109(5) 1.0453(4) 0.8262(3) 0.0475(16) Uani 1 1 d . . .
C17 C 1.0837(5) 0.9700(5) 0.8746(4) 0.0495(16) Uani 1 1 d . . .
C18 C 1.0626(5) 0.9045(5) 0.9167(4) 0.0502(16) Uani 1 1 d . . .
C19 C 1.0596(5) 0.7992(4) 1.0404(4) 0.0548(17) Uani 1 1 d . . .
H19 H 1.0052 0.7762 1.0755 0.066 Uiso 1 1 calc R . .
C20 C 1.1459(5) 0.7984(4) 1.0700(4) 0.0549(17) Uani 1 1 d . . .
C21 C 1.1652(5) 0.7649(5) 1.1490(3) 0.0537(17) Uani 1 1 d . . .
C22 C 1.1240(5) 0.6922(5) 1.1961(4) 0.0561(17) Uani 1 1 d . . .
C23 C 1.0634(6) 0.6302(5) 1.1888(4) 0.073(2) Uani 1 1 d . . .
H23 H 1.0390 0.6324 1.1421 0.088 Uiso 1 1 calc R . .
C24 C 1.0396(7) 0.5671(6) 1.2487(5) 0.086(2) Uani 1 1 d . . .
H24 H 0.9998 0.5247 1.2429 0.103 Uiso 1 1 calc R . .
C25 C 1.0733(7) 0.5635(6) 1.3200(5) 0.089(3) Uani 1 1 d . . .
H25 H 1.0545 0.5199 1.3615 0.107 Uiso 1 1 calc R . .
C26 C 1.1323(7) 0.6224(6) 1.3288(4) 0.080(2) Uani 1 1 d . . .
H26 H 1.1558 0.6199 1.3759 0.096 Uiso 1 1 calc R . .
C27 C 1.1573(6) 0.6858(5) 1.2681(4) 0.0613(18) Uani 1 1 d . . .
C28 C 1.2642(6) 0.7672(6) 1.3247(4) 0.074(2) Uani 1 1 d . . .
H28A H 1.2168 0.7557 1.3735 0.089 Uiso 1 1 calc R . .
H28B H 1.2684 0.8329 1.3183 0.089 Uiso 1 1 calc R . .
C29 C 1.3769(7) 0.7045(6) 1.3283(5) 0.100(3) Uani 1 1 d . . .
H29A H 1.3728 0.6394 1.3377 0.149 Uiso 1 1 calc R . .
H29B H 1.4068 0.7188 1.3694 0.149 Uiso 1 1 calc R . .
H29C H 1.4241 0.7148 1.2799 0.149 Uiso 1 1 calc R . .
C30 C 1.2188(5) 0.8002(5) 1.1905(4) 0.0604(19) Uani 1 1 d . . .
C31 C 1.2682(6) 0.8814(5) 1.1716(4) 0.0582(18) Uani 1 1 d . . .
C32 C 1.2012(6) 0.9695(6) 1.1775(4) 0.067(2) Uani 1 1 d . . .
H32 H 1.1253 0.9765 1.1936 0.081 Uiso 1 1 calc R . .
C33 C 1.2418(8) 1.0464(6) 1.1608(5) 0.082(2) Uani 1 1 d . . .
H33 H 1.1944 1.1060 1.1670 0.098 Uiso 1 1 calc R . .
C34 C 1.3486(9) 1.0387(7) 1.1355(5) 0.086(3) Uani 1 1 d . . .
H34 H 1.3758 1.0930 1.1230 0.103 Uiso 1 1 calc R . .
C35 C 1.4177(7) 0.9531(8) 1.1278(5) 0.090(3) Uani 1 1 d . . .
H35 H 1.4927 0.9479 1.1090 0.108 Uiso 1 1 calc R . .
C36 C 1.3783(7) 0.8732(6) 1.1475(5) 0.083(2) Uani 1 1 d . . .
H36 H 1.4268 0.8134 1.1443 0.100 Uiso 1 1 calc R . .
C37 C 0.7676(5) 0.9959(5) 0.5040(3) 0.0498(16) Uani 1 1 d . . .
H37 H 0.7597 0.9410 0.4887 0.060 Uiso 1 1 calc R . .
C38 C 0.7376(5) 1.0725(4) 0.4571(3) 0.0469(16) Uani 1 1 d . . .
C39 C 0.6931(5) 1.0727(4) 0.3874(3) 0.0472(16) Uani 1 1 d . . .
C40 C 0.6270(5) 1.0131(5) 0.3789(3) 0.0516(16) Uani 1 1 d . . .
C41 C 0.5805(5) 0.9452(5) 0.4245(4) 0.0658(19) Uani 1 1 d . . .
H41 H 0.5924 0.9284 0.4758 0.079 Uiso 1 1 calc R . .
C42 C 0.5178(6) 0.9026(5) 0.3966(4) 0.075(2) Uani 1 1 d . . .
H42 H 0.4887 0.8549 0.4278 0.090 Uiso 1 1 calc R . .
C43 C 0.4965(6) 0.9294(6) 0.3216(5) 0.085(2) Uani 1 1 d . . .
H43 H 0.4509 0.9010 0.3032 0.103 Uiso 1 1 calc R . .
C44 C 0.5405(6) 0.9962(6) 0.2748(4) 0.077(2) Uani 1 1 d . . .
H44 H 0.5280 1.0124 0.2236 0.092 Uiso 1 1 calc R . .
C45 C 0.6036(5) 1.0394(5) 0.3035(4) 0.0578(18) Uani 1 1 d . . .
C46 C 0.6546(5) 1.1457(5) 0.1890(3) 0.0610(19) Uani 1 1 d . . .
H46A H 0.6687 1.0935 0.1586 0.073 Uiso 1 1 calc R . .
H46B H 0.7151 1.1766 0.1725 0.073 Uiso 1 1 calc R . .
C47 C 0.5485(6) 1.2154(6) 0.1726(4) 0.081(2) Uani 1 1 d . . .
H47A H 0.5419 1.2732 0.1933 0.121 Uiso 1 1 calc R . .
H47B H 0.4868 1.1890 0.1965 0.121 Uiso 1 1 calc R . .
H47C H 0.5489 1.2285 0.1177 0.121 Uiso 1 1 calc R . .
C48 C 0.7101(5) 1.1287(5) 0.3197(3) 0.0492(16) Uani 1 1 d . . .
C49 C 0.7772(5) 1.1954(5) 0.2973(3) 0.0494(16) Uani 1 1 d . . .
C50 C 0.7365(6) 1.2869(5) 0.2704(4) 0.0580(18) Uani 1 1 d . . .
H50 H 0.6623 1.3083 0.2640 0.070 Uiso 1 1 calc R . .
C51 C 0.8037(7) 1.3480(5) 0.2527(4) 0.072(2) Uani 1 1 d . . .
H51 H 0.7738 1.4117 0.2363 0.086 Uiso 1 1 calc R . .
C52 C 0.9113(7) 1.3190(6) 0.2582(4) 0.070(2) Uani 1 1 d . . .
H52 H 0.9567 1.3612 0.2444 0.084 Uiso 1 1 calc R . .
C53 C 0.9539(6) 1.2258(5) 0.2846(4) 0.068(2) Uani 1 1 d . . .
H53 H 1.0288 1.2045 0.2893 0.082 Uiso 1 1 calc R . .
C54 C 0.8888(6) 1.1660(5) 0.3034(4) 0.0590(18) Uani 1 1 d . . .
H54 H 0.9188 1.1028 0.3211 0.071 Uiso 1 1 calc R . .
C55 C 1.0513(5) 1.1901(4) 0.5691(3) 0.0523(17) Uani 1 1 d . . .
C56 C 1.0063(6) 1.2263(5) 0.5037(4) 0.0607(18) Uani 1 1 d . . .
H56 H 0.9511 1.2026 0.4921 0.073 Uiso 1 1 calc R . .
C57 C 1.0415(7) 1.2966(5) 0.4556(4) 0.077(2) Uani 1 1 d . . .
H57 H 1.0087 1.3229 0.4117 0.093 Uiso 1 1 calc R . .
C58 C 1.1260(7) 1.3302(6) 0.4708(4) 0.081(2) Uani 1 1 d . . .
H58 H 1.1497 1.3791 0.4374 0.098 Uiso 1 1 calc R . .
C59 C 1.1738(7) 1.2920(6) 0.5338(5) 0.078(2) Uani 1 1 d . . .
H59 H 1.2317 1.3137 0.5437 0.093 Uiso 1 1 calc R . .
C60 C 1.1379(6) 1.2219(5) 0.5831(4) 0.066(2) Uani 1 1 d . . .
H60 H 1.1717 1.1951 0.6265 0.079 Uiso 1 1 calc R . .
C61 C 1.1758(5) 1.1018(5) 0.8483(4) 0.0524(17) Uani 1 1 d . . .
C62 C 1.1972(6) 1.1803(5) 0.8018(4) 0.075(2) Uani 1 1 d . . .
H62 H 1.1702 1.1979 0.7548 0.090 Uiso 1 1 calc R . .
C63 C 1.2564(7) 1.2329(6) 0.8220(5) 0.096(3) Uani 1 1 d . . .
H63 H 1.2708 1.2859 0.7892 0.115 Uiso 1 1 calc R . .
C64 C 1.2950(7) 1.2082(6) 0.8907(5) 0.085(2) Uani 1 1 d . . .
H64 H 1.3363 1.2441 0.9053 0.102 Uiso 1 1 calc R . .
C65 C 1.2734(6) 1.1323(6) 0.9372(4) 0.071(2) Uani 1 1 d . . .
H65 H 1.2997 1.1159 0.9844 0.085 Uiso 1 1 calc R . .
C66 C 1.2145(5) 1.0788(5) 0.9178(4) 0.0597(18) Uani 1 1 d . . .
H66 H 1.2002 1.0262 0.9514 0.072 Uiso 1 1 calc R . .
C67 C 0.8383(5) 0.5947(5) 0.9593(4) 0.0542(17) Uani 1 1 d . . .
C68 C 0.8734(6) 0.5747(5) 1.0291(4) 0.071(2) Uani 1 1 d . . .
H68 H 0.9033 0.6175 1.0458 0.085 Uiso 1 1 calc R . .
C69 C 0.8652(7) 0.4918(6) 1.0748(5) 0.084(2) Uani 1 1 d . . .
H69 H 0.8911 0.4781 1.1221 0.101 Uiso 1 1 calc R . .
C70 C 0.8211(7) 0.4309(6) 1.0533(5) 0.089(3) Uani 1 1 d . . .
H70 H 0.8159 0.3748 1.0852 0.107 Uiso 1 1 calc R . .
C71 C 0.7827(7) 0.4505(6) 0.9834(5) 0.088(2) Uani 1 1 d . . .
H71 H 0.7510 0.4081 0.9678 0.106 Uiso 1 1 calc R . .
C72 C 0.7916(7) 0.5324(5) 0.9375(4) 0.076(2) Uani 1 1 d . . .
H72 H 0.7652 0.5461 0.8903 0.092 Uiso 1 1 calc R . .
C73 C 0.6705(5) 0.7139(5) 0.6848(3) 0.0510(17) Uani 1 1 d . . .
C74 C 0.6730(6) 0.6221(5) 0.7109(4) 0.070(2) Uani 1 1 d . . .
H74 H 0.7177 0.5891 0.7474 0.083 Uiso 1 1 calc R . .
C75 C 0.6081(7) 0.5773(6) 0.6826(5) 0.087(3) Uani 1 1 d . . .
H75 H 0.6074 0.5147 0.7019 0.105 Uiso 1 1 calc R . .
C76 C 0.5470(8) 0.6227(8) 0.6283(6) 0.095(3) Uani 1 1 d . . .
H76 H 0.5066 0.5910 0.6081 0.114 Uiso 1 1 calc R . .
C77 C 0.5436(6) 0.7128(8) 0.6030(5) 0.081(2) Uani 1 1 d . . .
H77 H 0.4986 0.7448 0.5663 0.097 Uiso 1 1 calc R . .
C78 C 0.6060(5) 0.7604(5) 0.6303(4) 0.0653(19) Uani 1 1 d . . .
H78 H 0.6039 0.8236 0.6115 0.078 Uiso 1 1 calc R . .
C79 C 0.5523(14) 0.5596(13) 0.0997(13) 0.108(3) Uani 0.670(7) 1 d PDU A 1
H79 H 0.6213 0.5541 0.0626 0.130 Uiso 0.670(7) 1 calc PR A 1
Cl3 Cl 0.5794(9) 0.5759(9) 0.1881(6) 0.117(3) Uani 0.670(7) 1 d PDU A 1
Cl4 Cl 0.5124(4) 0.4581(3) 0.1082(2) 0.135(2) Uani 0.670(7) 1 d PDU A 1
Cl5 Cl 0.4596(7) 0.6558(4) 0.0680(5) 0.167(3) Uani 0.670(7) 1 d PDU A 1
C79' C 0.535(2) 0.565(2) 0.101(2) 0.130(5) Uani 0.330(7) 1 d PDU A 2
H79' H 0.5733 0.5070 0.0777 0.156 Uiso 0.330(7) 1 calc PR A 2
Cl3' Cl 0.596(2) 0.574(2) 0.1750(15) 0.146(6) Uani 0.330(7) 1 d PDU A 2
Cl4' Cl 0.3973(11) 0.5732(12) 0.1241(8) 0.215(6) Uani 0.330(7) 1 d PDU A 2
Cl5' Cl 0.5356(12) 0.6647(9) 0.0307(7) 0.149(4) Uani 0.330(7) 1 d PDU A 2
C80 C 0.2912(14) 0.5098(17) 0.6037(12) 0.080(4) Uani 0.287(4) 1 d PDU B -1
H80 H 0.2961 0.5576 0.6343 0.096 Uiso 0.287(4) 1 calc PR B -1
Cl6 Cl 0.4029(8) 0.4269(9) 0.6023(8) 0.112(4) Uani 0.287(4) 1 d PDU B -1
Cl7 Cl 0.1744(7) 0.4754(6) 0.6384(6) 0.112(3) Uani 0.287(4) 1 d PDU B -1
Cl8 Cl 0.2717(10) 0.5639(9) 0.5109(6) 0.139(4) Uani 0.287(4) 1 d PDU B -1
C80' C 0.278(2) 0.546(2) 0.5806(14) 0.089(5) Uani 0.213(4) 1 d PDU B -2
H80' H 0.2535 0.5967 0.6137 0.107 Uiso 0.213(4) 1 calc PR B -2
Cl6' Cl 0.3507(13) 0.4404(11) 0.6320(7) 0.100(4) Uani 0.213(4) 1 d PDU B -2
Cl7' Cl 0.1756(8) 0.5297(9) 0.5505(8) 0.112(4) Uani 0.213(4) 1 d PDU B -2
Cl8' Cl 0.3545(13) 0.5787(8) 0.5005(6) 0.101(4) Uani 0.213(4) 1 d PDU B -2

loop_
_atom_site_aniso_label
_atom_site_aniso_U_11
_atom_site_aniso_U_22
_atom_site_aniso_U_33
_atom_site_aniso_U_23
_atom_site_aniso_U_13
_atom_site_aniso_U_12
Cl1 0.0667(12) 0.1111(16) 0.0502(11) 0.0102(10) -0.0204(9) -0.0310(11)
Cl2 0.0790(12) 0.0591(11) 0.0496(10) 0.0028(8) -0.0288(9) -0.0246(9)
N1 0.076(4) 0.068(4) 0.045(4) -0.004(3) -0.021(3) -0.016(3)
N2 0.062(3) 0.075(4) 0.038(3) -0.001(3) -0.018(3) -0.027(3)
C1 0.055(4) 0.058(4) 0.035(4) 0.002(3) -0.015(3) -0.009(3)
C2 0.054(4) 0.058(4) 0.041(4) 0.010(3) -0.018(3) -0.017(4)
C3 0.057(4) 0.055(4) 0.035(4) 0.012(3) -0.015(3) -0.013(4)
C4 0.056(4) 0.052(4) 0.042(4) 0.004(3) -0.018(3) -0.018(3)
C5 0.056(4) 0.052(4) 0.050(4) 0.006(3) -0.014(3) -0.025(3)
C6 0.061(4) 0.050(4) 0.050(4) 0.008(3) -0.020(4) -0.023(3)
C7 0.054(4) 0.049(4) 0.044(4) 0.003(3) -0.013(3) -0.018(3)
C8 0.051(4) 0.060(5) 0.040(4) 0.004(4) -0.021(3) -0.018(4)
C9 0.053(4) 0.057(4) 0.044(4) -0.001(4) -0.025(3) -0.014(4)
C10 0.055(4) 0.053(4) 0.031(3) 0.007(3) -0.014(3) -0.024(3)
C11 0.059(4) 0.062(4) 0.032(3) 0.012(3) -0.019(3) -0.022(4)
C12 0.058(4) 0.046(4) 0.041(4) 0.006(3) -0.023(3) -0.008(3)
C13 0.056(4) 0.055(4) 0.050(4) -0.001(3) -0.014(3) -0.019(3)
C14 0.054(4) 0.055(4) 0.043(4) 0.001(3) -0.012(3) -0.025(3)
C15 0.057(4) 0.047(4) 0.048(4) 0.005(3) -0.016(3) -0.022(3)
C16 0.051(4) 0.050(4) 0.041(4) 0.004(3) -0.015(3) -0.013(3)
C17 0.060(4) 0.057(4) 0.039(4) -0.003(4) -0.024(3) -0.017(4)
C18 0.058(4) 0.061(5) 0.036(4) -0.005(4) -0.018(3) -0.016(4)
C19 0.066(4) 0.054(4) 0.049(4) -0.002(3) -0.017(3) -0.020(3)
C20 0.064(4) 0.055(4) 0.048(4) -0.001(3) -0.018(3) -0.016(3)
C21 0.062(4) 0.063(5) 0.041(4) -0.003(4) -0.018(3) -0.016(4)
C22 0.062(4) 0.058(4) 0.050(4) -0.005(4) -0.019(3) -0.011(4)
C23 0.092(6) 0.071(5) 0.058(5) 0.005(4) -0.019(4) -0.026(5)
C24 0.109(7) 0.074(6) 0.081(6) 0.013(5) -0.026(5) -0.037(5)
C25 0.119(7) 0.081(6) 0.059(5) 0.024(5) -0.018(5) -0.026(5)
C26 0.107(6) 0.084(6) 0.048(5) 0.003(4) -0.018(4) -0.024(5)
C27 0.069(5) 0.067(5) 0.041(4) 0.005(4) -0.015(3) -0.008(4)
C28 0.087(6) 0.087(6) 0.050(4) -0.017(4) -0.031(4) -0.006(5)
C29 0.104(7) 0.108(7) 0.092(6) -0.027(5) -0.059(5) 0.006(6)
C30 0.062(4) 0.073(5) 0.043(4) -0.006(4) -0.021(3) -0.002(4)
C31 0.065(5) 0.069(6) 0.047(4) -0.011(4) -0.022(4) -0.017(4)
C32 0.076(5) 0.069(6) 0.062(5) 0.002(4) -0.021(4) -0.022(5)
C33 0.088(7) 0.077(6) 0.089(6) 0.003(5) -0.039(5) -0.024(5)
C34 0.104(8) 0.083(7) 0.089(6) -0.016(5) -0.048(6) -0.027(6)
C35 0.076(6) 0.125(8) 0.090(6) -0.033(6) -0.021(5) -0.041(7)
C36 0.077(6) 0.080(6) 0.103(7) -0.025(5) -0.029(5) -0.017(5)
C37 0.059(4) 0.057(4) 0.043(4) -0.001(3) -0.019(3) -0.026(3)
C38 0.052(4) 0.053(4) 0.038(4) -0.003(3) -0.014(3) -0.014(3)
C39 0.054(4) 0.056(4) 0.034(4) 0.004(3) -0.018(3) -0.015(3)
C40 0.054(4) 0.065(5) 0.040(4) -0.001(3) -0.014(3) -0.019(4)
C41 0.069(5) 0.084(5) 0.052(4) 0.002(4) -0.017(4) -0.033(4)
C42 0.074(5) 0.093(6) 0.073(5) 0.000(5) -0.020(4) -0.048(5)
C43 0.090(6) 0.119(7) 0.074(6) -0.008(5) -0.036(5) -0.056(5)
C44 0.080(5) 0.100(6) 0.064(5) -0.006(5) -0.021(4) -0.041(5)
C45 0.055(4) 0.074(5) 0.054(4) -0.009(4) -0.017(3) -0.025(4)
C46 0.071(5) 0.085(5) 0.032(4) 0.005(3) -0.020(3) -0.027(4)
C47 0.068(5) 0.109(6) 0.056(5) 0.000(4) -0.031(4) 0.005(5)
C48 0.045(4) 0.063(4) 0.040(4) -0.006(3) -0.015(3) -0.007(3)
C49 0.058(4) 0.058(5) 0.034(3) 0.005(3) -0.015(3) -0.019(4)
C50 0.058(4) 0.071(5) 0.047(4) 0.004(4) -0.011(3) -0.023(4)
C51 0.086(6) 0.060(5) 0.056(5) 0.015(4) -0.013(4) -0.009(5)
C52 0.076(6) 0.074(6) 0.064(5) 0.010(4) -0.014(4) -0.033(5)
C53 0.063(5) 0.078(6) 0.071(5) 0.007(4) -0.021(4) -0.034(5)
C54 0.066(5) 0.060(4) 0.056(4) 0.004(4) -0.019(4) -0.022(4)
C55 0.064(4) 0.053(4) 0.040(4) 0.000(3) -0.008(3) -0.018(4)
C56 0.080(5) 0.070(5) 0.037(4) 0.008(4) -0.013(3) -0.032(4)
C57 0.100(6) 0.078(6) 0.047(5) 0.002(4) -0.013(4) -0.015(5)
C58 0.115(7) 0.075(6) 0.057(5) -0.004(4) 0.002(5) -0.042(5)
C59 0.099(6) 0.090(6) 0.061(5) -0.007(5) -0.011(5) -0.054(5)
C60 0.073(5) 0.087(5) 0.047(4) -0.001(4) -0.011(4) -0.036(4)
C61 0.054(4) 0.060(4) 0.047(4) -0.007(4) -0.011(3) -0.018(3)
C62 0.110(6) 0.074(5) 0.056(5) 0.012(4) -0.025(4) -0.053(5)
C63 0.141(8) 0.098(7) 0.078(6) 0.016(5) -0.035(6) -0.082(6)
C64 0.100(6) 0.099(7) 0.079(6) -0.009(5) -0.030(5) -0.053(5)
C65 0.086(5) 0.087(6) 0.051(4) -0.012(4) -0.036(4) -0.022(5)
C66 0.069(5) 0.070(5) 0.046(4) 0.000(4) -0.022(3) -0.021(4)
C67 0.058(4) 0.057(4) 0.046(4) 0.006(3) -0.011(3) -0.017(4)
C68 0.073(5) 0.085(6) 0.058(5) 0.012(4) -0.018(4) -0.035(4)
C69 0.096(6) 0.082(6) 0.065(5) 0.038(5) -0.022(4) -0.028(5)
C70 0.102(7) 0.064(6) 0.087(7) 0.017(5) -0.004(5) -0.018(5)
C71 0.125(7) 0.069(6) 0.067(6) -0.001(5) -0.003(5) -0.031(5)
C72 0.119(7) 0.068(5) 0.050(4) 0.009(4) -0.018(4) -0.042(5)
C73 0.055(4) 0.067(5) 0.039(4) -0.004(3) -0.010(3) -0.029(4)
C74 0.068(5) 0.068(5) 0.076(5) -0.009(4) -0.013(4) -0.022(4)
C75 0.103(7) 0.083(6) 0.094(7) -0.028(5) -0.009(5) -0.049(5)
C76 0.103(7) 0.115(8) 0.090(7) -0.032(6) -0.018(6) -0.054(7)
C77 0.052(5) 0.127(8) 0.072(5) -0.029(6) -0.018(4) -0.019(5)
C78 0.065(5) 0.084(5) 0.053(4) -0.006(4) -0.014(4) -0.028(4)
C79 0.127(8) 0.091(6) 0.111(7) -0.020(6) -0.048(7) -0.011(6)
Cl3 0.119(5) 0.156(5) 0.096(4) -0.023(4) -0.014(3) -0.063(5)
Cl4 0.194(5) 0.119(3) 0.120(3) -0.019(3) -0.016(3) -0.090(3)
Cl5 0.180(5) 0.118(3) 0.215(6) -0.041(4) -0.111(5) 0.011(4)
C79' 0.147(8) 0.105(8) 0.132(8) -0.015(7) -0.047(8) -0.002(8)
Cl3' 0.132(9) 0.158(10) 0.129(10) -0.027(8) -0.039(9) 0.017(8)
Cl4' 0.172(7) 0.269(11) 0.212(10) 0.011(8) -0.057(6) -0.071(8)
Cl5' 0.158(10) 0.128(7) 0.150(9) -0.001(6) -0.054(7) -0.004(7)
C80 0.080(8) 0.095(10) 0.080(8) -0.015(8) -0.043(8) -0.021(7)
Cl6 0.083(6) 0.111(7) 0.134(9) 0.006(7) -0.062(6) 0.007(6)
Cl7 0.109(5) 0.084(5) 0.154(7) -0.056(5) 0.028(5) -0.054(4)
Cl8 0.134(8) 0.155(8) 0.090(6) 0.034(5) -0.049(6) 0.020(7)
C80' 0.090(8) 0.095(9) 0.080(9) 0.003(8) -0.043(7) -0.007(8)
Cl6' 0.109(8) 0.098(7) 0.067(6) 0.010(5) -0.043(6) 0.025(6)
Cl7' 0.065(6) 0.127(8) 0.131(8) -0.018(7) -0.051(6) 0.022(5)
Cl8' 0.165(10) 0.069(6) 0.076(6) -0.005(5) -0.019(7) -0.045(7)

loop_
_atom_type_symbol
_atom_type_description
_atom_type_scat_dispersion_real
_atom_type_scat_dispersion_imag
_atom_type_scat_source
C C 0.0033 0.0016 'International Tables Vol C Tables 4.2.6.8 and 6.1.1.4'
H H 0.0000 0.0000 'International Tables Vol C Tables 4.2.6.8 and 6.1.1.4'
N N 0.0061 0.0033 'International Tables Vol C Tables 4.2.6.8 and 6.1.1.4'
Cl Cl 0.1484 0.1585 'International Tables Vol C Tables 4.2.6.8 and 6.1.1.4'

loop_
_geom_angle_atom_site_label_1
_geom_angle_atom_site_label_2
_geom_angle_atom_site_label_3
_geom_angle
C30 N1 C27 109.9(5)
C30 N1 C28 126.6(6)
C27 N1 C28 123.5(6)
C45 N2 C48 108.3(5)
C45 N2 C46 124.3(5)
C48 N2 C46 127.1(5)
C2 C1 C18 120.2(5)
C2 C1 C19 116.3(6)
C18 C1 C19 123.4(5)
C3 C2 C1 175.4(6)
C2 C3 C4 178.7(7)
C3 C4 C5 117.8(6)
C3 C4 C67 120.0(5)
C5 C4 C67 122.1(5)
C6 C5 C4 178.0(7)
C5 C6 C7 176.9(6)
C8 C7 C6 119.3(5)
C8 C7 C73 120.4(5)
C6 C7 C73 120.4(6)
C9 C8 C7 175.5(7)
C8 C9 C10 173.5(6)
C11 C10 C9 119.1(5)
C11 C10 C37 124.1(5)
C9 C10 C37 116.7(5)
C12 C11 C10 176.0(7)
C11 C12 C13 178.5(7)
C12 C13 C14 118.8(6)
C12 C13 C55 121.5(6)
C14 C13 C55 119.6(5)
C15 C14 C13 178.3(7)
C14 C15 C16 179.2(7)
C15 C16 C17 119.4(5)
C15 C16 C61 119.1(5)
C17 C16 C61 121.5(5)
C18 C17 C16 178.5(7)
C17 C18 C1 177.0(6)
C20 C19 C1 132.1(6)
C19 C20 C21 127.2(6)
C19 C20 Cl1 117.9(5)
C21 C20 Cl1 114.8(5)
C30 C21 C22 108.5(6)
C30 C21 C20 127.0(6)
C22 C21 C20 124.5(5)
C23 C22 C21 137.0(6)
C23 C22 C27 117.1(6)
C21 C22 C27 105.9(6)
C24 C23 C22 120.0(7)
C23 C24 C25 121.2(8)
C26 C25 C24 120.2(7)
C25 C26 C27 118.7(7)
C26 C27 N1 130.3(7)
C26 C27 C22 122.8(7)
N1 C27 C22 106.9(6)
N1 C28 C29 113.0(6)
C21 C30 N1 108.8(6)
C21 C30 C31 130.8(6)
N1 C30 C31 120.2(6)
C32 C31 C36 118.2(7)
C32 C31 C30 118.7(7)
C36 C31 C30 123.1(7)
C33 C32 C31 121.3(7)
C34 C33 C32 120.6(8)
C33 C34 C35 120.1(8)
C34 C35 C36 120.1(8)
C31 C36 C35 119.7(8)
C38 C37 C10 131.1(6)
C37 C38 C39 122.7(5)
C37 C38 Cl2 120.4(5)
C39 C38 Cl2 116.7(5)
C48 C39 C40 108.9(5)
C48 C39 C38 125.6(5)
C40 C39 C38 125.5(5)
C41 C40 C45 118.0(6)
C41 C40 C39 137.0(6)
C45 C40 C39 104.9(5)
C42 C41 C40 120.9(7)
C41 C42 C43 120.0(7)
C44 C43 C42 121.0(6)
C43 C44 C45 118.7(7)
N2 C45 C44 129.0(6)
N2 C45 C40 109.7(5)
C44 C45 C40 121.3(7)
N2 C46 C47 113.4(5)
C39 C48 N2 108.1(5)
C39 C48 C49 130.4(5)
N2 C48 C49 121.4(5)
C50 C49 C54 117.9(6)
C50 C49 C48 122.8(6)
C54 C49 C48 119.3(6)
C49 C50 C51 120.1(6)
C52 C51 C50 121.6(7)
C51 C52 C53 118.9(7)
C54 C53 C52 120.1(7)
C53 C54 C49 121.4(7)
C56 C55 C60 119.4(6)
C56 C55 C13 121.0(6)
C60 C55 C13 119.5(6)
C57 C56 C55 119.9(6)
C56 C57 C58 120.5(7)
C59 C58 C57 119.9(7)
C58 C59 C60 120.0(7)
C59 C60 C55 120.3(7)
C62 C61 C66 117.9(6)
C62 C61 C16 121.3(6)
C66 C61 C16 120.7(6)
C63 C62 C61 121.5(7)
C62 C63 C64 119.6(7)
C65 C64 C63 119.4(7)
C64 C65 C66 121.8(7)
C65 C66 C61 119.7(6)
C68 C67 C72 118.6(6)
C68 C67 C4 120.7(6)
C72 C67 C4 120.7(6)
C67 C68 C69 120.2(7)
C70 C69 C68 121.2(8)
C69 C70 C71 119.7(8)
C72 C71 C70 119.3(8)
C71 C72 C67 121.0(7)
C74 C73 C78 119.4(6)
C74 C73 C7 121.3(6)
C78 C73 C7 119.3(6)
C73 C74 C75 119.3(7)
C76 C75 C74 120.9(8)
C77 C76 C75 120.0(8)
C76 C77 C78 120.9(8)
C73 C78 C77 119.5(7)
Cl5 C79 Cl4 113.7(10)
Cl5 C79 Cl3 108.7(10)
Cl4 C79 Cl3 110.1(13)
Cl3' C79' Cl4' 114(2)
Cl3' C79' Cl5' 110.6(17)
Cl4' C79' Cl5' 101(2)
Cl6 C80 Cl7 115.5(14)
Cl6 C80 Cl8 111.4(13)
Cl7 C80 Cl8 103.4(12)
Cl7' C80' Cl8' 102.8(16)
Cl7' C80' Cl6' 112.0(16)
Cl8' C80' Cl6' 111.9(17)

loop_
_geom_bond_atom_site_label_1
_geom_bond_atom_site_label_2
_geom_bond_distance
Cl1 C20 1.763(7)
Cl2 C38 1.734(6)
N1 C30 1.368(8)
N1 C27 1.379(8)
N1 C28 1.481(8)
N2 C45 1.372(8)
N2 C48 1.408(7)
N2 C46 1.447(7)
C1 C2 1.389(9)
C1 C18 1.409(9)
C1 C19 1.449(8)
C2 C3 1.234(8)
C3 C4 1.377(9)
C4 C5 1.386(9)
C4 C67 1.476(8)
C5 C6 1.219(8)
C6 C7 1.398(9)
C7 C8 1.376(9)
C7 C73 1.464(8)
C8 C9 1.223(8)
C9 C10 1.396(9)
C10 C11 1.379(8)
C10 C37 1.465(8)
C11 C12 1.228(8)
C12 C13 1.389(8)
C13 C14 1.400(9)
C13 C55 1.487(8)
C14 C15 1.219(8)
C15 C16 1.384(8)
C16 C17 1.392(9)
C16 C61 1.487(8)
C17 C18 1.199(9)
C19 C20 1.325(8)
C20 C21 1.479(8)
C21 C30 1.364(8)
C21 C22 1.425(9)
C22 C23 1.407(9)
C22 C27 1.429(8)
C23 C24 1.361(10)
C24 C25 1.429(11)
C25 C26 1.361(10)
C26 C27 1.377(10)
C28 C29 1.514(10)
C30 C31 1.488(10)
C31 C32 1.382(10)
C31 C36 1.385(10)
C32 C33 1.362(10)
C33 C34 1.350(11)
C34 C35 1.367(11)
C35 C36 1.396(11)
C37 C38 1.325(8)
C38 C39 1.482(8)
C39 C48 1.381(8)
C39 C40 1.440(8)
C40 C41 1.394(9)
C40 C45 1.423(8)
C41 C42 1.368(9)
C42 C43 1.408(10)
C43 C44 1.374(10)
C44 C45 1.387(9)
C46 C47 1.532(9)
C48 C49 1.457(8)
C49 C50 1.375(9)
C49 C54 1.412(9)
C50 C51 1.390(9)
C51 C52 1.360(10)
C52 C53 1.398(10)
C53 C54 1.353(8)
C55 C56 1.384(8)
C55 C60 1.411(8)
C56 C57 1.371(9)
C57 C58 1.410(10)
C58 C59 1.369(10)
C59 C60 1.382(10)
C61 C62 1.390(9)
C61 C66 1.399(8)
C62 C63 1.371(9)
C63 C64 1.385(10)
C64 C65 1.359(10)
C65 C66 1.371(9)
C67 C68 1.383(9)
C67 C72 1.386(9)
C68 C69 1.393(10)
C69 C70 1.343(11)
C70 C71 1.404(11)
C71 C72 1.384(10)
C73 C74 1.375(9)
C73 C78 1.389(9)
C74 C75 1.417(10)
C75 C76 1.356(12)
C76 C77 1.347(11)
C77 C78 1.411(10)
C79 Cl5 1.71(2)
C79 Cl4 1.714(15)
C79 Cl3 1.77(2)
C79' Cl3' 1.72(3)
C79' Cl4' 1.73(2)
C79' Cl5' 1.79(3)
C80 Cl6 1.63(2)
C80 Cl7 1.701(10)
C80 Cl8 1.77(2)
C80' Cl7' 1.62(3)
C80' Cl8' 1.67(2)
C80' Cl6' 1.81(3)
